data_7046342
loop_
_publ_author_name
'Navarro-S\'anchez, Jos\'e'
'Mullor-Ru\'iz, Ismael'
'Popescu, Catalin'
'Santamar\'ia-P\'erez, David'
'Segura, Alfredo'
'Errandonea, Daniel'
'Gonz\'alez-Platas, Javier'
'Mart\'i-Gastaldo, Carlos'

_publ_section_title
;
 Peptide metal-organic frameworks under pressure: flexible linkers for
 cooperative compression.
;
_journal_issue 31
_journal_name_full 'Dalton transactions (Cambridge, England : 2003)'
_journal_page_first 10654
_journal_page_last 10659
_journal_paper_doi 10.1039/c8dt01765d
_journal_volume 47
_journal_year 2018
_chemical_formula_moiety 'C22 H26 N4 O8 Zn'
_chemical_formula_sum 'C22 H26 N4 O8 Zn'
_chemical_formula_weight 539.84
_space_group_crystal_system monoclinic
_space_group_IT_number 5
_space_group_name_Hall 'I 2y'
_space_group_name_H-M_alt 'I 1 2 1'
_symmetry_space_group_name_Hall 'I 2y'
_symmetry_space_group_name_H-M 'I 1 2 1'
_atom_sites_solution_hydrogens geom
_atom_sites_solution_primary dual
_audit_creation_date 2017-08-03
_audit_creation_method
;
Olex2 1.2
(compiled 2017.07.20 svn.r3457 for OlexSys, GUI svn.r5370)
;
_audit_update_record
;
2017-12-01 deposited with the CCDC.
2018-05-11 downloaded from the CCDC.
;
_cell_angle_alpha 90
_cell_angle_beta 99.31(10)
_cell_angle_gamma 90
_cell_formula_units_Z 2
_cell_length_a 7.0813(19)
_cell_length_b 5.2012(11)
_cell_length_c 25.88(10)
_cell_measurement_reflns_used 157
_cell_measurement_temperature 298(1)
_cell_measurement_theta_max 10.9450
_cell_measurement_theta_min 2.1940
_cell_volume 941(4)
_computing_cell_refinement 'CrysAlisPro 1.171.38.46 (Rigaku OD, 2015)'
_computing_data_collection 'CrysAlisPro 1.171.38.46 (Rigaku OD, 2015)'
_computing_data_reduction 'CrysAlisPro 1.171.38.46 (Rigaku OD, 2015)'
_computing_molecular_graphics 'Olex2 (Dolomanov et al., 2009)'
_computing_publication_material 'Olex2 (Dolomanov et al., 2009)'
_computing_structure_refinement 'ShelXL (Sheldrick, 2015)'
_computing_structure_solution 'ShelXT (Sheldrick, 2015)'
_diffrn_ambient_pressure 3950000(40000)
_diffrn_ambient_temperature 298(1)
_diffrn_detector 'CCD plate'
_diffrn_measured_fraction_theta_full 0.282
_diffrn_measured_fraction_theta_max 0.282
_diffrn_measurement_details
;
List of Runs (angles in degrees, time in seconds):

  # Type    Start    End  Width  t~exp~   \w     \q     \k     \f   Frames
#--------------------------------------------------------------------------
  1  \f    -18.20  10.00   0.20    1.00   0.00   0.00   0.00    --   141
;
_diffrn_measurement_device 'abstract diffractometer'
_diffrn_measurement_device_type 'esperanto-CrysAlisPro-abstract goniometer imported esperanto images'
_diffrn_measurement_method '\f scans'
_diffrn_orient_matrix_type 'CrysAlisPro convention (1999,Acta A55,543-557)'
_diffrn_orient_matrix_UB_11 0.0065878921
_diffrn_orient_matrix_UB_12 0.0011890616
_diffrn_orient_matrix_UB_13 0.0123976586
_diffrn_orient_matrix_UB_21 0.0390569421
_diffrn_orient_matrix_UB_22 -0.0308599604
_diffrn_orient_matrix_UB_23 0.0003461225
_diffrn_orient_matrix_UB_31 0.0226289873
_diffrn_orient_matrix_UB_32 0.0529090666
_diffrn_orient_matrix_UB_33 -0.0001272492
_diffrn_radiation_monochromator synchrotron
_diffrn_radiation_probe x-ray
_diffrn_radiation_type synchrotron
_diffrn_radiation_wavelength 0.3185
_diffrn_reflns_av_R_equivalents 0.0199
_diffrn_reflns_av_unetI/netI 0.0440
_diffrn_reflns_Laue_measured_fraction_full 0.282
_diffrn_reflns_Laue_measured_fraction_max 0.282
_diffrn_reflns_limit_h_max 8
_diffrn_reflns_limit_h_min -8
_diffrn_reflns_limit_k_max 6
_diffrn_reflns_limit_k_min -6
_diffrn_reflns_limit_l_max 12
_diffrn_reflns_limit_l_min -3
_diffrn_reflns_number 387
_diffrn_reflns_point_group_measured_fraction_full 0.223
_diffrn_reflns_point_group_measured_fraction_max 0.223
_diffrn_reflns_theta_full 10.880
_diffrn_reflns_theta_max 10.880
_diffrn_reflns_theta_min 2.187
_diffrn_source synchrotron
_exptl_absorpt_coefficient_mu 0.732
_exptl_absorpt_correction_T_max 1.00000
_exptl_absorpt_correction_T_min 0.53058
_exptl_absorpt_correction_type multi-scan
_exptl_absorpt_process_details
;
CrysAlisPro 1.171.38.46 (Rigaku Oxford Diffraction, 2015)
Empirical absorption correction using spherical harmonics,
 implemented in SCALE3 ABSPACK scaling algorithm.
;
_exptl_crystal_colour colourless
_exptl_crystal_colour_primary colourless
_exptl_crystal_density_diffrn 1.906
_exptl_crystal_description plate
_exptl_crystal_F_000 560
_exptl_crystal_size_max 0.082
_exptl_crystal_size_mid 0.071
_exptl_crystal_size_min 0.021
_refine_diff_density_max 0.258
_refine_diff_density_min -0.206
_refine_diff_density_rms 0.069
_refine_ls_abs_structure_details
;
 Flack x determined using 48 quotients [(I+)-(I-)]/[(I+)+(I-)]
 (Parsons, Flack and Wagner, Acta Cryst. B69 (2013) 249-259).
;
_refine_ls_abs_structure_Flack 0.52(7)
_refine_ls_extinction_method none
_refine_ls_goodness_of_fit_ref 1.084
_refine_ls_hydrogen_treatment constr
_refine_ls_matrix_type full
_refine_ls_number_parameters 49
_refine_ls_number_reflns 367
_refine_ls_number_restraints 8
_refine_ls_restrained_S_all 1.105
_refine_ls_R_factor_all 0.1273
_refine_ls_R_factor_gt 0.0844
_refine_ls_shift/su_max 0.000
_refine_ls_shift/su_mean 0.000
_refine_ls_structure_factor_coef Fsqd
_refine_ls_weighting_details 'w=1/[\s^2^(Fo^2^)+(0.1434P)^2^+1.2214P] where P=(Fo^2^+2Fc^2^)/3'
_refine_ls_weighting_scheme calc
_refine_ls_wR_factor_gt 0.2042
_refine_ls_wR_factor_ref 0.2420
_reflns_Friedel_coverage 0.406
_reflns_Friedel_fraction_full 0.147
_reflns_Friedel_fraction_max 0.147
_reflns_number_gt 230
_reflns_number_total 367
_reflns_threshold_expression 'I > 2\s(I)'
_cod_data_source_file c8dt01765d2.cif
_cod_data_source_block GlyTyr_395GPa
_cod_depositor_comments 'Adding full bibliography for 7046340--7046346.cif.'
_cod_database_code 7046342
_shelx_shelxl_version_number 2014/7
_chemical_oxdiff_formula 'C22 H26 N4 O8 Zn1'
_shelx_space_group_comment
;
The symmetry employed for this shelxl refinement is uniquely defined
by the following loop, which should always be used as a source of
symmetry information in preference to the above space-group names.
They are only intended as comments.
;
_shelx_estimated_absorpt_t_max 0.985
_shelx_estimated_absorpt_t_min 0.942
_reflns_odcompleteness_completeness 13.99
_reflns_odcompleteness_iscentric 1
_reflns_odcompleteness_theta 10.93
_olex2_refinement_description
;
1. Fixed Uiso
 At 1.2 times of:
  All C(H) groups, All C(H,H) groups, All N(H) groups, All N(H,H) groups
 At 1.5 times of:
  All O(H) groups
2. Restrained distances
 C1-C3
 1.4 with sigma of 0.02
3. Uiso/Uaniso restraints and constraints
Uanis(Zn1) \\sim Ueq: with sigma of 0.01 and sigma for terminal atoms of 0.02
Uiso(C7) = Uiso(C8) = Uiso(C9) = Uiso(C4) = Uiso(C5) = Uiso(C6) = Uiso(C3) =
Uiso(C1) = Uiso(C2) = Uiso(C10) = Uiso(C11)
Uiso(O4) = Uiso(O3) = Uiso(O1) = Uiso(O2)
Uiso(N1) = Uiso(N2)
4.a Ternary CH refined with riding coordinates:
 C1(H1A)
4.b Secondary CH2 refined with riding coordinates:
 N2(H2A,H2B), C11(H11A,H11B), C3(H3A,H3B)
4.c Aromatic/amide H refined with riding coordinates:
 N1(H1), C8(H8), C9(H9), C5(H5), C6(H6)
4.d Fitted hexagon refined as free rotating group:
 C7(C8,C9,C4,C5,C6)
4.e Idealised tetrahedral OH refined as rotating group:
 O4(H4)
;
_olex2_submission_special_instructions 'No special instructions were received'
_oxdiff_exptl_absorpt_empirical_details
;
Empirical correction (ABSPACK) includes:
- Absorption correction using spherical harmonics
- Frame scaling
;
_oxdiff_exptl_absorpt_empirical_full_max 1.774
_oxdiff_exptl_absorpt_empirical_full_min 0.710

loop_
_space_group_symop_operation_xyz
'x, y, z'
'-x, y, -z'
'x+1/2, y+1/2, z+1/2'
'-x+1/2, y+1/2, -z+1/2'

loop_
_atom_site_label
_atom_site_type_symbol
_atom_site_fract_x
_atom_site_fract_y
_atom_site_fract_z
_atom_site_U_iso_or_equiv
_atom_site_adp_type
_atom_site_occupancy
_atom_site_site_symmetry_order
_atom_site_calc_flag
_atom_site_refinement_flags_posn
_atom_site_refinement_flags_adp
_atom_site_refinement_flags_occupancy
Zn1 Zn 0.0000 0.16987(2) 0.5000 0.081(5) Uani 1 2 d S TU P
O1 O 0.185(3) 0.424(4) 0.538(4) 0.083(4) Uiso 1 1 d . . .
O2 O 0.292(3) 0.054(6) 0.562(3) 0.083(4) Uiso 1 1 d . . .
O3 O 0.806(3) 0.466(5) 0.584(4) 0.083(4) Uiso 1 1 d . . .
O4 O 0.684(4) 0.566(5) 0.862(4) 0.083(4) Uiso 1 1 d . . .
H4 H 0.6637 0.4256 0.8747 0.125 Uiso 1 1 calc GR . .
N2 N 0.928(3) 0.925(5) 0.554(5) 0.090(6) Uiso 1 1 d . . .
H2A H 0.9962 0.7818 0.5541 0.108 Uiso 1 1 calc R . .
H2B H 0.9580 0.9964 0.5858 0.108 Uiso 1 1 calc R . .
N1 N 0.514(3) 0.642(6) 0.596(4) 0.090(6) Uiso 1 1 d . . .
H1 H 0.4515 0.7841 0.5930 0.108 Uiso 1 1 calc R . .
C2 C 0.295(4) 0.285(8) 0.570(6) 0.071(2) Uiso 1 1 d . . .
C10 C 0.683(3) 0.640(5) 0.578(4) 0.071(2) Uiso 1 1 d . . .
C11 C 0.723(4) 0.857(6) 0.546(4) 0.071(2) Uiso 1 1 d . . .
H11A H 0.6497 1.0045 0.5538 0.085 Uiso 1 1 calc R . .
H11B H 0.6831 0.8130 0.5094 0.085 Uiso 1 1 calc R . .
C1 C 0.426(4) 0.419(6) 0.619(4) 0.071(2) Uiso 1 1 d D . .
H1A H 0.5239 0.2999 0.6360 0.085 Uiso 1 1 calc R . .
C7 C 0.600(3) 0.566(4) 0.799(2) 0.071(2) Uiso 1 1 d . . .
C8 C 0.489(3) 0.351(4) 0.783(2) 0.071(2) Uiso 1 1 d G . .
H8 H 0.4802 0.2175 0.8068 0.085 Uiso 1 1 calc R . .
C9 C 0.391(3) 0.335(3) 0.732(2) 0.071(2) Uiso 1 1 d G . .
H9 H 0.3166 0.1912 0.7217 0.085 Uiso 1 1 calc R . .
C4 C 0.404(3) 0.534(4) 0.697(2) 0.071(2) Uiso 1 1 d G . .
C5 C 0.515(3) 0.749(3) 0.713(2) 0.071(2) Uiso 1 1 d G . .
H5 H 0.5235 0.8824 0.6897 0.085 Uiso 1 1 calc R . .
C6 C 0.613(3) 0.765(3) 0.764(2) 0.071(2) Uiso 1 1 d G . .
H6 H 0.6871 0.9087 0.7748 0.085 Uiso 1 1 calc R . .
C3 C 0.303(4) 0.502(6) 0.653(4) 0.071(2) Uiso 1 1 d D . .
H3A H 0.2414 0.6623 0.6405 0.085 Uiso 1 1 calc R . .
H3B H 0.2045 0.3745 0.6549 0.085 Uiso 1 1 calc R . .

loop_
_atom_site_aniso_label
_atom_site_aniso_U_11
_atom_site_aniso_U_22
_atom_site_aniso_U_33
_atom_site_aniso_U_23
_atom_site_aniso_U_13
_atom_site_aniso_U_12
Zn1 0.103(3) 0.0468(17) 0.085(14) 0.000 -0.013(4) 0.000

loop_
_atom_type_symbol
_atom_type_description
_atom_type_scat_dispersion_real
_atom_type_scat_dispersion_imag
_atom_type_scat_source
C C 0.0015 0.0009 'International Tables Vol C Tables 4.2.6.8 and 6.1.1.4'
H H 0.0000 0.0000 'International Tables Vol C Tables 4.2.6.8 and 6.1.1.4'
N N 0.0030 0.0019 'International Tables Vol C Tables 4.2.6.8 and 6.1.1.4'
O O 0.0056 0.0036 'International Tables Vol C Tables 4.2.6.8 and 6.1.1.4'
Zn Zn 0.3242 0.9375 'International Tables Vol C Tables 4.2.6.8 and 6.1.1.4'

loop_
_geom_angle_atom_site_label_1
_geom_angle_atom_site_label_2
_geom_angle_atom_site_label_3
_geom_angle
_geom_angle_site_symmetry_1
_geom_angle_site_symmetry_3
O1 Zn1 O1 97(2) 2_556 .
O1 Zn1 O2 55.4(15) . .
O1 Zn1 O2 152.6(14) . 2_556
O1 Zn1 O2 152.6(14) 2_556 .
O1 Zn1 O2 55.4(15) 2_556 2_556
O1 Zn1 N2 107(3) 2_556 2_646
O1 Zn1 N2 122.4(16) . 2_646
O1 Zn1 N2 122.4(16) 2_556 1_445
O1 Zn1 N2 107(3) . 1_445
O2 Zn1 O2 152.0(16) 2_556 .
N2 Zn1 O2 91(3) 1_445 2_556
N2 Zn1 O2 71.1(18) 2_646 2_556
N2 Zn1 O2 71.1(18) 1_445 .
N2 Zn1 O2 91(3) 2_646 .
N2 Zn1 N2 102(5) 2_646 1_445
C2 O1 Zn1 103(3) . .
C2 O2 Zn1 82(6) . .
C7 O4 H4 109.5 . .
Zn1 N2 H2A 108.8 1_665 .
Zn1 N2 H2B 108.8 1_665 .
H2A N2 H2B 107.7 . .
C11 N2 Zn1 114(7) . 1_665
C11 N2 H2A 108.8 . .
C11 N2 H2B 108.8 . .
C10 N1 H1 117.2 . .
C10 N1 C1 126(3) . .
C1 N1 H1 117.2 . .
O1 C2 C1 119(4) . .
O2 C2 O1 117(10) . .
O2 C2 C1 124(9) . .
O3 C10 N1 128(5) . .
O3 C10 C11 115(5) . .
N1 C10 C11 117(4) . .
N2 C11 H11A 109.1 . .
N2 C11 H11B 109.1 . .
C10 C11 N2 113(6) . .
C10 C11 H11A 109.1 . .
C10 C11 H11B 109.1 . .
H11A C11 H11B 107.8 . .
N1 C1 C2 105(7) . .
N1 C1 H1A 111.5 . .
C2 C1 H1A 111.5 . .
C3 C1 N1 111(4) . .
C3 C1 C2 107(4) . .
C3 C1 H1A 111.5 . .
C8 C7 O4 113.0(18) . .
C8 C7 C6 120.0 . .
C6 C7 O4 126.6(18) . .
C7 C8 H8 120.0 . .
C9 C8 C7 120.0 . .
C9 C8 H8 120.0 . .
C8 C9 H9 120.0 . .
C8 C9 C4 120.0 . .
C4 C9 H9 120.0 . .
C5 C4 C9 120.0 . .
C3 C4 C9 114(2) . .
C3 C4 C5 126(2) . .
C4 C5 H5 120.0 . .
C4 C5 C6 120.0 . .
C6 C5 H5 120.0 . .
C7 C6 H6 120.0 . .
C5 C6 C7 120.0 . .
C5 C6 H6 120.0 . .
C1 C3 H3A 110.3 . .
C1 C3 H3B 110.3 . .
C4 C3 C1 107(3) . .
C4 C3 H3A 110.3 . .
C4 C3 H3B 110.3 . .
H3A C3 H3B 108.5 . .

loop_
_geom_bond_atom_site_label_1
_geom_bond_atom_site_label_2
_geom_bond_distance
_geom_bond_site_symmetry_2
Zn1 O1 2.00(4) 2_556
Zn1 O1 2.00(4) .
Zn1 O2 2.48(6) .
Zn1 O2 2.48(6) 2_556
Zn1 N2 2.02(9) 2_646
Zn1 N2 2.02(9) 1_445
O1 C2 1.28(12) .
O2 C2 1.22(5) .
O3 C10 1.25(4) .
O4 H4 0.8200 .
O4 C7 1.64(10) .
N2 Zn1 2.02(9) 1_665
N2 H2A 0.8900 .
N2 H2B 0.8900 .
N2 C11 1.47(4) .
N1 H1 0.8600 .
N1 C10 1.34(6) .
N1 C1 1.49(7) .
C2 C1 1.59(13) .
C10 C11 1.46(9) .
C11 H11A 0.9700 .
C11 H11B 0.9700 .
C1 H1A 0.9800 .
C1 C3 1.41(3) .
C7 C8 1.3900 .
C7 C6 1.3900 .
C8 H8 0.9300 .
C8 C9 1.3900 .
C9 H9 0.9300 .
C9 C4 1.3900 .
C4 C5 1.3900 .
C4 C3 1.26(10) .
C5 H5 0.9300 .
C5 C6 1.3900 .
C6 H6 0.9300 .
C3 H3A 0.9700 .
C3 H3B 0.9700 .
